data_4320757
loop_
_publ_author_name
'Dana S. Marlin'
'Marilyn M. Olmstead'
'Pradip K. Mascharak'

_publ_section_title
;
 Structure-Spectroscopy Correlation in Distorted Five-Coordinate Cu(II)
 Complexes: A Case Study with a Set of Closely Related Copper Complexes of
 Pyridine-2,6-dicarboxamide Ligands
;
_journal_name_full 'Inorganic Chemistry'
_journal_page_first 7003
_journal_page_last 7008
_journal_paper_doi 10.1021/ic010523n
_journal_volume 40
_journal_year 2001
_chemical_formula_sum 'C14 H14 Cu N4 O2'
_chemical_formula_weight 333.83
_chemical_name_common '[Cu(dmppy)(py)]2'
_chemical_name_systematic
;
  ?
;
_space_group_IT_number 14
_symmetry_cell_setting monoclinic
_symmetry_space_group_name_Hall '-P 2yn'
_symmetry_space_group_name_H-M 'P 1 21/n 1'
_atom_sites_solution_hydrogens geom
_atom_sites_solution_primary direct
_atom_sites_solution_secondary difmap
_audit_creation_method SHELXL-97
_cell_angle_alpha 90.00
_cell_angle_beta 96.866(9)
_cell_angle_gamma 90.00
_cell_formula_units_Z 4
_cell_length_a 9.1734(10)
_cell_length_b 12.4461(19)
_cell_length_c 12.2131(14)
_cell_measurement_reflns_used 22
_cell_measurement_temperature 138(2)
_cell_measurement_theta_max 30.5
_cell_measurement_theta_min 5.1
_cell_volume 1384.4(3)
_computing_cell_refinement 'Siemens P3'
_computing_data_collection 'Siemens P3'
_computing_data_reduction 'Siemens XDISK'
_computing_molecular_graphics 'SHELXTL 5.03, XP (Sheldrick, 1994)'
_computing_publication_material 'SHELXL-97 (Sheldrick, 1997)'
_computing_structure_refinement 'SHELXL-97 (Sheldrick, 1997)'
_computing_structure_solution 'SHELXS-97 (Sheldrick, 1990)'
_diffrn_ambient_temperature 138(2)
_diffrn_measured_fraction_theta_full 1.000
_diffrn_measured_fraction_theta_max 1.000
_diffrn_measurement_device_type 'Siemens P4'
_diffrn_measurement_method 2\q-\w
_diffrn_radiation_monochromator 'nickel filter'
_diffrn_radiation_source 'Siemens rotating anode'
_diffrn_radiation_type CuK\a
_diffrn_radiation_wavelength 1.54178
_diffrn_reflns_av_R_equivalents 0.0155
_diffrn_reflns_av_sigmaI/netI 0.0149
_diffrn_reflns_limit_h_max 9
_diffrn_reflns_limit_h_min 0
_diffrn_reflns_limit_k_max 13
_diffrn_reflns_limit_k_min 0
_diffrn_reflns_limit_l_max 13
_diffrn_reflns_limit_l_min -13
_diffrn_reflns_number 1943
_diffrn_reflns_theta_full 56.42
_diffrn_reflns_theta_max 56.42
_diffrn_reflns_theta_min 5.09
_diffrn_standards_decay_% <1.9
_diffrn_standards_interval_count 198
_diffrn_standards_number 2
_exptl_absorpt_coefficient_mu 2.322
_exptl_absorpt_correction_T_max 0.8732
_exptl_absorpt_correction_T_min 0.4886
_exptl_absorpt_correction_type none
_exptl_crystal_colour red
_exptl_crystal_density_diffrn 1.602
_exptl_crystal_density_method 'not measured'
_exptl_crystal_description needle
_exptl_crystal_F_000 684
_exptl_crystal_size_max 0.36
_exptl_crystal_size_mid 0.10
_exptl_crystal_size_min 0.06
_refine_diff_density_max 0.596
_refine_diff_density_min -0.466
_refine_diff_density_rms 0.071
_refine_ls_extinction_coef 0.0011(2)
_refine_ls_extinction_expression Fc^*^=kFc[1+0.001xFc^2^\l^3^/sin(2\q)]^-1/4^
_refine_ls_extinction_method SHELXL
_refine_ls_goodness_of_fit_ref 1.079
_refine_ls_hydrogen_treatment mixed
_refine_ls_matrix_type full
_refine_ls_number_parameters 193
_refine_ls_number_reflns 1818
_refine_ls_number_restraints 0
_refine_ls_restrained_S_all 1.079
_refine_ls_R_factor_all 0.0362
_refine_ls_R_factor_gt 0.0339
_refine_ls_shift/su_max 0.007
_refine_ls_shift/su_mean 0.000
_refine_ls_structure_factor_coef Fsqd
_refine_ls_weighting_details 'calc w=1/[\s^2^(Fo^2^)+(0.0573P)^2^+1.7383P] where P=(Fo^2^+2Fc^2^)/3'
_refine_ls_weighting_scheme calc
_refine_ls_wR_factor_gt 0.0926
_refine_ls_wR_factor_ref 0.0945
_reflns_number_gt 1703
_reflns_number_total 1818
_reflns_threshold_expression >2\s(I)
_cod_data_source_file ic010523n_1.cif
_cod_data_source_block mn1076b
_cod_depositor_comments
;

2020-11-04
Z value and formula fixed to values more according to usual
chemical conventions.                 miguel
;
_cod_original_formula_sum 'C28 H28 Cu2 N8 O4'
_cod_original_formula_weight 667.66
_cod_original_formula_units_Z 2
_cod_original_sg_symbol_H-M 'P 21/n'
_cod_database_code 4320757

loop_
_symmetry_equiv_pos_as_xyz
'x, y, z'
'-x+1/2, y+1/2, -z+1/2'
'-x, -y, -z'
'x-1/2, -y-1/2, z-1/2'

loop_
_atom_site_label
_atom_site_type_symbol
_atom_site_fract_x
_atom_site_fract_y
_atom_site_fract_z
_atom_site_U_iso_or_equiv
_atom_site_adp_type
_atom_site_occupancy
_atom_site_symmetry_multiplicity
_atom_site_calc_flag
_atom_site_refinement_flags
_atom_site_disorder_assembly
_atom_site_disorder_group
Cu1 Cu 0.24102(5) 0.99107(3) 0.07208(3) 0.0168(2) Uani 1 1 d . . .
O1 O -0.0220(2) 0.74501(17) -0.04957(18) 0.0247(5) Uani 1 1 d . . .
O2 O 0.5074(2) 1.13528(15) -0.12698(16) 0.0198(5) Uani 1 1 d . . .
N1 N 0.0903(3) 0.8757(2) 0.06729(19) 0.0195(6) Uani 1 1 d . . .
N2 N 0.2450(3) 0.9422(2) -0.07688(18) 0.0168(6) Uani 1 1 d . . .
N3 N 0.3665(3) 1.10617(19) 0.01612(19) 0.0161(6) Uani 1 1 d . . .
N4 N 0.2508(3) 1.02859(19) 0.23050(19) 0.0162(6) Uani 1 1 d . . .
C1 C 0.0011(3) 0.8418(3) 0.1526(3) 0.0261(7) Uani 1 1 d . . .
H1A H -0.1027 0.8411 0.1222 0.039 Uiso 1 1 calc R . .
H1B H 0.0153 0.8921 0.2148 0.039 Uiso 1 1 calc R . .
H1C H 0.0308 0.7696 0.1782 0.039 Uiso 1 1 calc R . .
C2 C 0.0667(3) 0.8202(2) -0.0264(2) 0.0193(7) Uani 1 1 d . . .
C3 C 0.1613(3) 0.8587(2) -0.1120(2) 0.0179(7) Uani 1 1 d . . .
C4 C 0.1630(3) 0.8198(2) -0.2173(2) 0.0198(7) Uani 1 1 d . . .
H4 H 0.1045 0.7599 -0.2430 0.024 Uiso 1 1 calc R . .
C5 C 0.2536(3) 0.8713(2) -0.2853(2) 0.0220(7) Uani 1 1 d . . .
H5 H 0.2571 0.8462 -0.3584 0.026 Uiso 1 1 calc R . .
C6 C 0.3387(3) 0.9593(3) -0.2466(2) 0.0195(7) Uani 1 1 d . . .
H6 H 0.3993 0.9953 -0.2927 0.023 Uiso 1 1 calc R . .
C7 C 0.3328(3) 0.9924(2) -0.1401(3) 0.0161(7) Uani 1 1 d . . .
C8 C 0.4119(3) 1.0863(2) -0.0807(2) 0.0157(7) Uani 1 1 d . . .
C9 C 0.4230(3) 1.2040(2) 0.0719(2) 0.0207(7) Uani 1 1 d . . .
H9A H 0.5189 1.2216 0.0489 0.031 Uiso 1 1 calc R . .
H9B H 0.4334 1.1928 0.1519 0.031 Uiso 1 1 calc R . .
H9C H 0.3545 1.2633 0.0524 0.031 Uiso 1 1 calc R . .
C10 C 0.1977(3) 1.1218(2) 0.2656(2) 0.0178(7) Uani 1 1 d . . .
H10 H 0.1588 1.1730 0.2122 0.021 Uiso 1 1 calc R . .
C11 C 0.1975(3) 1.1459(2) 0.3751(2) 0.0208(7) Uani 1 1 d . . .
H11 H 0.1568 1.2115 0.3968 0.025 Uiso 1 1 calc R . .
C12 C 0.2575(3) 1.0733(3) 0.4533(3) 0.0235(7) Uani 1 1 d . . .
H12 H 0.2604 1.0890 0.5296 0.028 Uiso 1 1 calc R . .
C13 C 0.3134(3) 0.9771(2) 0.4188(2) 0.0202(7) Uani 1 1 d . . .
H13 H 0.3554 0.9259 0.4710 0.024 Uiso 1 1 calc R . .
C14 C 0.3070(3) 0.9574(2) 0.3074(2) 0.0189(7) Uani 1 1 d . . .
H14 H 0.3437 0.8910 0.2838 0.023 Uiso 1 1 calc R . .

loop_
_atom_site_aniso_label
_atom_site_aniso_U_11
_atom_site_aniso_U_22
_atom_site_aniso_U_33
_atom_site_aniso_U_23
_atom_site_aniso_U_13
_atom_site_aniso_U_12
Cu1 0.0231(3) 0.0153(3) 0.0124(3) -0.00039(16) 0.0035(2) -0.00378(17)
O1 0.0267(12) 0.0187(11) 0.0274(12) 0.0025(9) -0.0027(9) -0.0077(10)
O2 0.0253(12) 0.0173(11) 0.0176(11) 0.0017(9) 0.0056(9) -0.0040(9)
N1 0.0213(14) 0.0207(14) 0.0167(13) 0.0027(11) 0.0032(10) -0.0042(11)
N2 0.0223(13) 0.0134(14) 0.0146(13) 0.0023(10) 0.0018(10) -0.0016(11)
N3 0.0231(13) 0.0126(13) 0.0125(13) -0.0017(10) 0.0025(10) -0.0011(10)
N4 0.0187(13) 0.0146(13) 0.0160(13) 0.0017(11) 0.0050(10) -0.0012(11)
C1 0.0269(18) 0.0303(18) 0.0218(17) 0.0066(14) 0.0058(13) -0.0047(14)
C2 0.0210(16) 0.0132(16) 0.0222(17) 0.0037(13) -0.0032(13) -0.0007(13)
C3 0.0211(16) 0.0127(16) 0.0192(16) 0.0015(12) 0.0000(12) 0.0007(13)
C4 0.0215(16) 0.0153(16) 0.0212(16) -0.0041(13) -0.0030(12) 0.0000(13)
C5 0.0268(17) 0.0236(17) 0.0150(15) -0.0039(13) -0.0002(13) 0.0038(14)
C6 0.0233(17) 0.0219(17) 0.0132(15) 0.0014(13) 0.0023(12) 0.0003(14)
C7 0.0156(16) 0.0134(15) 0.0187(17) 0.0021(12) -0.0011(13) 0.0033(11)
C8 0.0193(16) 0.0110(15) 0.0160(15) 0.0049(12) -0.0008(12) 0.0006(12)
C9 0.0272(17) 0.0150(16) 0.0201(16) -0.0042(13) 0.0041(13) 0.0006(13)
C10 0.0169(15) 0.0160(16) 0.0196(16) 0.0031(13) -0.0006(12) -0.0013(12)
C11 0.0259(17) 0.0135(15) 0.0232(17) -0.0030(13) 0.0041(13) 0.0018(13)
C12 0.0313(18) 0.0236(18) 0.0160(15) -0.0036(14) 0.0043(13) 0.0007(14)
C13 0.0243(17) 0.0189(17) 0.0173(17) 0.0043(13) 0.0014(13) 0.0034(13)
C14 0.0213(16) 0.0127(15) 0.0238(17) 0.0005(13) 0.0076(13) 0.0017(13)

loop_
_atom_type_symbol
_atom_type_description
_atom_type_scat_dispersion_real
_atom_type_scat_dispersion_imag
_atom_type_scat_source
C C 0.0181 0.0091 'International Tables Vol C Tables 4.2.6.8 and 6.1.1.4'
H H 0.0000 0.0000 'International Tables Vol C Tables 4.2.6.8 and 6.1.1.4'
N N 0.0311 0.0180 'International Tables Vol C Tables 4.2.6.8 and 6.1.1.4'
O O 0.0492 0.0322 'International Tables Vol C Tables 4.2.6.8 and 6.1.1.4'
Cu Cu -1.9646 0.5888 'International Tables Vol C Tables 4.2.6.8 and 6.1.1.4'

loop_
_geom_angle_atom_site_label_1
_geom_angle_atom_site_label_2
_geom_angle_atom_site_label_3
_geom_angle
_geom_angle_site_symmetry_1
_geom_angle_site_symmetry_3
_geom_angle_publ_flag
N2 Cu1 N4 173.98(10) . . ?
N2 Cu1 N1 80.56(10) . . ?
N4 Cu1 N1 98.56(10) . . ?
N2 Cu1 N3 80.03(10) . . ?
N4 Cu1 N3 101.73(9) . . ?
N1 Cu1 N3 158.37(10) . . ?
C2 N1 C1 114.5(2) . . ?
C2 N1 Cu1 116.16(19) . . ?
C1 N1 Cu1 129.3(2) . . ?
C3 N2 C7 122.9(2) . . ?
C3 N2 Cu1 118.42(19) . . ?
C7 N2 Cu1 118.7(2) . . ?
C8 N3 C9 116.2(2) . . ?
C8 N3 Cu1 115.17(19) . . ?
C9 N3 Cu1 128.47(18) . . ?
C14 N4 C10 117.8(2) . . ?
C14 N4 Cu1 119.6(2) . . ?
C10 N4 Cu1 122.51(19) . . ?
O1 C2 N1 128.1(3) . . ?
O1 C2 C3 119.5(3) . . ?
N1 C2 C3 112.4(2) . . ?
N2 C3 C4 120.3(3) . . ?
N2 C3 C2 112.4(2) . . ?
C4 C3 C2 127.3(3) . . ?
C3 C4 C5 117.9(3) . . ?
C6 C5 C4 120.4(3) . . ?
C7 C6 C5 118.3(3) . . ?
N2 C7 C6 120.1(3) . . ?
N2 C7 C8 111.8(3) . . ?
C6 C7 C8 128.0(3) . . ?
O2 C8 N3 128.5(3) . . ?
O2 C8 C7 118.6(3) . . ?
N3 C8 C7 112.9(2) . . ?
N4 C10 C11 122.7(3) . . ?
C10 C11 C12 119.1(3) . . ?
C11 C12 C13 119.0(3) . . ?
C14 C13 C12 118.7(3) . . ?
N4 C14 C13 122.6(3) . . ?

loop_
_geom_bond_atom_site_label_1
_geom_bond_atom_site_label_2
_geom_bond_distance
_geom_bond_site_symmetry_2
_geom_bond_publ_flag
Cu1 N2 1.923(2) . ?
Cu1 N4 1.982(2) . ?
Cu1 N1 1.989(2) . ?
Cu1 N3 2.008(2) . ?
O1 C2 1.249(4) . ?
O2 C8 1.256(3) . ?
N1 C2 1.333(4) . ?
N1 C1 1.462(4) . ?
N2 C3 1.333(4) . ?
N2 C7 1.335(4) . ?
N3 C8 1.323(4) . ?
N3 C9 1.460(4) . ?
N4 C14 1.348(4) . ?
N4 C10 1.348(4) . ?
C2 C3 1.515(4) . ?
C3 C4 1.376(4) . ?
C4 C5 1.398(4) . ?
C5 C6 1.394(4) . ?
C6 C7 1.372(4) . ?
C7 C8 1.514(4) . ?
C10 C11 1.370(4) . ?
C11 C12 1.380(4) . ?
C12 C13 1.387(5) . ?
C13 C14 1.376(4) . ?
